data_4338734
loop_
_publ_author_name
'Sikdar, Nivedita'
'Hazra, Arpan'
'Maji, Tapas Kumar'

_publ_section_title
;
 Stoichiometry-Controlled Two Flexible Interpenetrated Frameworks: Higher
 CO2 Uptake in a Nanoscale Counterpart Supported by Accelerated Adsorption
 Kinetics.
;
_journal_issue 12
_journal_name_full 'Inorganic chemistry'
_journal_page_first 5993
_journal_page_last 6002
_journal_paper_doi 10.1021/ic500234r
_journal_volume 53
_journal_year 2014
_chemical_formula_sum 'C57 H32 N5 O13 Zn3'
_chemical_formula_weight 1190.99
_chemical_name_systematic
;
 ?
;
_space_group_IT_number 14
_symmetry_cell_setting monoclinic
_symmetry_space_group_name_Hall '-P 2yn'
_symmetry_space_group_name_H-M 'P 1 21/n 1'
_atom_sites_solution_hydrogens geom
_atom_sites_solution_primary direct
_atom_sites_solution_secondary difmap
_audit_creation_method SHELXL-97
_cell_angle_alpha 90.00
_cell_angle_beta 90.0050(10)
_cell_angle_gamma 90.00
_cell_formula_units_Z 4
_cell_length_a 14.1046(5)
_cell_length_b 19.9260(7)
_cell_length_c 25.9898(9)
_cell_measurement_reflns_used 3568
_cell_measurement_temperature 240(2)
_cell_measurement_theta_max 23.98
_cell_measurement_theta_min 2.54
_cell_volume 7304.4(4)
_computing_cell_refinement 'Bruker SAINT'
_computing_data_collection 'Bruker APEX2'
_computing_data_reduction 'Bruker SAINT  A'
_computing_molecular_graphics 'Bruker SHELXTL'
_computing_publication_material 'Bruker SHELXTL'
_computing_structure_refinement 'SHELXL-97 (Sheldrick, 2008)'
_computing_structure_solution 'SHELXS-97 (Sheldrick, 2008)'
_diffrn_ambient_temperature 240(2)
_diffrn_measured_fraction_theta_full 0.984
_diffrn_measured_fraction_theta_max 0.984
_diffrn_measurement_device_type 'Bruker APEX-II CCD'
_diffrn_measurement_method '\f and \w scans'
_diffrn_radiation_monochromator graphite
_diffrn_radiation_source 'fine-focus sealed tube'
_diffrn_radiation_type MoK\a
_diffrn_radiation_wavelength 0.71073
_diffrn_reflns_av_R_equivalents 0.0604
_diffrn_reflns_av_sigmaI/netI 0.0610
_diffrn_reflns_limit_h_max 17
_diffrn_reflns_limit_h_min -14
_diffrn_reflns_limit_k_max 24
_diffrn_reflns_limit_k_min -24
_diffrn_reflns_limit_l_max 32
_diffrn_reflns_limit_l_min -32
_diffrn_reflns_number 70418
_diffrn_reflns_theta_full 26.46
_diffrn_reflns_theta_max 26.46
_diffrn_reflns_theta_min 2.76
_exptl_absorpt_coefficient_mu 1.028
_exptl_absorpt_correction_T_max 0.9409
_exptl_absorpt_correction_T_min 0.8866
_exptl_absorpt_correction_type empirical
_exptl_absorpt_process_details SADABS
_exptl_crystal_colour red
_exptl_crystal_density_diffrn 1.083
_exptl_crystal_density_method 'not measured'
_exptl_crystal_description block
_exptl_crystal_F_000 2412
_exptl_crystal_size_max 0.12
_exptl_crystal_size_mid 0.10
_exptl_crystal_size_min 0.06
_refine_diff_density_max 1.213
_refine_diff_density_min -0.511
_refine_diff_density_rms 0.144
_refine_ls_extinction_method none
_refine_ls_goodness_of_fit_ref 1.033
_refine_ls_hydrogen_treatment noref
_refine_ls_matrix_type full
_refine_ls_number_parameters 656
_refine_ls_number_reflns 14830
_refine_ls_number_restraints 10
_refine_ls_restrained_S_all 1.034
_refine_ls_R_factor_all 0.1140
_refine_ls_R_factor_gt 0.0672
_refine_ls_shift/su_max 0.001
_refine_ls_shift/su_mean 0.000
_refine_ls_structure_factor_coef Fsqd
_refine_ls_weighting_details 'calc w=1/[\s^2^(Fo^2^)+(0.1381P)^2^+1.6056P] where P=(Fo^2^+2Fc^2^)/3'
_refine_ls_weighting_scheme calc
_refine_ls_wR_factor_gt 0.1933
_refine_ls_wR_factor_ref 0.2320
_reflns_number_gt 8762
_reflns_number_total 14830
_reflns_threshold_expression >2\s(I)
_cod_data_source_file ic500234r_si_002.cif
_cod_data_source_block Compound2
_cod_depositor_comments
;
The following automatic conversions were performed:

'_symmetry_cell_setting' value 'Monoclinic' changed to 'monoclinic'
according to
/usr/data/users/saulius/crontab/automatic-downloads/rss-feeds/ACS/lib/dictionaries/cif_core.dic
dictionary named 'cif_core.dic' version 2.4.2 from 2011-04-26.

Automatic conversion script
Id: cif_fix_values 2281 2013-09-26 08:29:07Z andrius 

 Adding full bibliography for 4338733--4338734.cif.
;
_cod_original_sg_symbol_H-M P21/n
_cod_database_code 4338734

loop_
_symmetry_equiv_pos_as_xyz
'x, y, z'
'-x+1/2, y+1/2, -z+1/2'
'-x, -y, -z'
'x-1/2, -y-1/2, z-1/2'

loop_
_atom_site_label
_atom_site_type_symbol
_atom_site_fract_x
_atom_site_fract_y
_atom_site_fract_z
_atom_site_U_iso_or_equiv
_atom_site_adp_type
_atom_site_occupancy
_atom_site_symmetry_multiplicity
_atom_site_calc_flag
_atom_site_refinement_flags
_atom_site_disorder_assembly
_atom_site_disorder_group
C8 C -0.1317(4) 0.1448(3) 0.51092(19) 0.0514(13) Uani 1 1 d . . .
C9 C -0.1623(5) 0.2037(3) 0.4890(2) 0.0679(18) Uani 1 1 d . . .
H9 H -0.1512 0.2448 0.5057 0.081 Uiso 1 1 calc R . .
C10 C -0.2087(5) 0.2028(3) 0.4428(2) 0.0737(19) Uani 1 1 d . . .
H10 H -0.2285 0.2437 0.4283 0.088 Uiso 1 1 calc R . .
C11 C -0.1979(5) 0.0844(3) 0.4396(2) 0.0666(18) Uani 1 1 d . . .
H11 H -0.2116 0.0433 0.4236 0.080 Uiso 1 1 calc R . .
C13 C -0.2278(4) 0.1437(3) 0.4167(2) 0.0581(15) Uani 1 1 d . . .
C20 C -0.1285(4) 0.1460(3) 0.77097(19) 0.0508(13) Uani 1 1 d . . .
C21 C -0.1823(6) 0.0874(3) 0.8460(2) 0.082(2) Uani 1 1 d . . .
H21 H -0.1867 0.0470 0.8647 0.098 Uiso 1 1 calc R . .
C22 C -0.1358(6) 0.0873(3) 0.7996(2) 0.081(2) Uani 1 1 d . . .
H22 H -0.1087 0.0474 0.7871 0.097 Uiso 1 1 calc R . .
C23 C -0.1734(6) 0.2005(3) 0.7890(3) 0.095(3) Uani 1 1 d . . .
H23 H -0.1726 0.2403 0.7696 0.114 Uiso 1 1 calc R . .
C24 C -0.2209(6) 0.1995(3) 0.8357(3) 0.099(3) Uani 1 1 d . . .
H24 H -0.2529 0.2383 0.8467 0.119 Uiso 1 1 calc R . .
C25 C -0.0759(4) 0.1479(3) 0.72093(19) 0.0474(12) Uani 1 1 d . . .
C26 C -0.3725(4) 0.1453(3) 0.27093(19) 0.0509(13) Uani 1 1 d . . .
C27 C -0.4237(4) 0.1474(3) 0.22091(19) 0.0484(12) Uani 1 1 d . . .
C35 C -0.0238(5) -0.0601(3) 0.6029(3) 0.0716(13) Uani 1 1 d U . .
H35 H -0.0436 -0.0367 0.5734 0.086 Uiso 1 1 calc R . .
C36 C -0.0320(6) -0.1295(3) 0.6039(4) 0.115(2) Uani 1 1 d . . .
H36 H -0.0602 -0.1525 0.5762 0.138 Uiso 1 1 calc R . .
C37 C 0.0016(7) -0.1640(3) 0.6459(5) 0.115(2) Uani 1 1 d D . .
C38 C 0.0385(7) -0.1290(4) 0.6843(4) 0.118(3) Uani 1 1 d . . .
H38 H 0.0622 -0.1517 0.7133 0.142 Uiso 1 1 calc R . .
C39 C 0.0428(6) -0.0595(3) 0.6825(3) 0.093(2) Uani 1 1 d . . .
H39 H 0.0687 -0.0362 0.7106 0.112 Uiso 1 1 calc R A .
C40 C -0.1487(5) 0.0843(3) 0.4852(2) 0.0647(17) Uani 1 1 d . . .
H40 H -0.1265 0.0436 0.4990 0.078 Uiso 1 1 calc R . .
C130 C -0.0778(4) 0.1462(3) 0.56102(18) 0.0449(12) Uani 1 1 d . . .
C41 C 0.2729(4) 0.1727(3) 0.6486(2) 0.0583(15) Uani 1 1 d . . .
C42 C 0.1796(4) 0.1397(3) 0.6445(2) 0.0482(12) Uani 1 1 d . A .
C43 C 0.3555(5) 0.1354(4) 0.6563(4) 0.104(3) Uani 1 1 d . . .
H43 H 0.3514 0.0884 0.6591 0.125 Uiso 1 1 calc R . .
C44 C 0.4413(5) 0.1653(3) 0.6599(4) 0.099(3) Uani 1 1 d . . .
H44 H 0.4950 0.1389 0.6670 0.119 Uiso 1 1 calc R . .
C45 C 0.4520(4) 0.2338(3) 0.6534(3) 0.0701(18) Uani 1 1 d . . .
C46 C 0.3703(4) 0.2706(3) 0.6450(3) 0.088(2) Uani 1 1 d . . .
H46 H 0.3743 0.3173 0.6405 0.106 Uiso 1 1 calc R . .
C47 C 0.2836(4) 0.2397(3) 0.6432(3) 0.083(2) Uani 1 1 d . . .
H47 H 0.2293 0.2662 0.6381 0.099 Uiso 1 1 calc R . .
C50 C -0.2803(7) 0.2002(3) 0.3361(3) 0.103(3) Uani 1 1 d . . .
H50 H -0.2502 0.2395 0.3476 0.124 Uiso 1 1 calc R . .
C51 C -0.3169(6) 0.0874(3) 0.3453(2) 0.081(2) Uani 1 1 d . . .
H51 H -0.3100 0.0465 0.3629 0.097 Uiso 1 1 calc R . .
C52 C -0.3259(6) 0.2003(4) 0.2892(3) 0.095(3) Uani 1 1 d . . .
H52 H -0.3249 0.2396 0.2692 0.114 Uiso 1 1 calc R . .
C53 C -0.3656(6) 0.0880(3) 0.3000(2) 0.079(2) Uani 1 1 d . . .
H53 H -0.3950 0.0484 0.2884 0.094 Uiso 1 1 calc R . .
C60 C 0.5581(5) 0.3355(3) 0.6598(4) 0.093(3) Uani 1 1 d . . .
H60 H 0.5045 0.3625 0.6658 0.112 Uiso 1 1 calc R . .
C61 C 0.6293(4) 0.2298(3) 0.6457(3) 0.089(2) Uani 1 1 d . . .
H61 H 0.6253 0.1830 0.6416 0.107 Uiso 1 1 calc R . .
C62 C 0.6449(5) 0.3641(4) 0.6571(4) 0.095(3) Uani 1 1 d . . .
H62 H 0.6499 0.4109 0.6609 0.114 Uiso 1 1 calc R . .
C63 C 0.7170(4) 0.2604(3) 0.6435(3) 0.087(2) Uani 1 1 d . . .
H63 H 0.7713 0.2339 0.6380 0.104 Uiso 1 1 calc R . .
C64 C 0.7269(4) 0.3269(3) 0.6489(2) 0.0550(14) Uani 1 1 d . . .
C65 C 0.8201(4) 0.3600(3) 0.6445(2) 0.0481(12) Uani 1 1 d . . .
C67 C 0.5475(4) 0.2660(3) 0.6537(3) 0.0699(18) Uani 1 1 d . . .
C80 C -0.2779(5) 0.1436(3) 0.3662(2) 0.0617(16) Uani 1 1 d . . .
C111 C -0.2223(5) 0.1438(3) 0.8659(2) 0.0628(16) Uani 1 1 d . . .
C112 C -0.2725(4) 0.1440(3) 0.9168(2) 0.0567(15) Uani 1 1 d . . .
C113 C -0.2900(5) 0.2035(3) 0.9427(2) 0.0712(19) Uani 1 1 d . . .
H113 H -0.2679 0.2443 0.9289 0.085 Uiso 1 1 calc R . .
C114 C -0.3023(5) 0.0842(3) 0.9394(2) 0.0640(17) Uani 1 1 d . . .
H114 H -0.2897 0.0432 0.9228 0.077 Uiso 1 1 calc R . .
C115 C -0.3397(5) 0.2037(3) 0.9886(2) 0.0671(17) Uani 1 1 d . . .
H115 H -0.3541 0.2447 1.0046 0.081 Uiso 1 1 calc R . .
C116 C -0.3683(4) 0.1442(3) 1.01112(19) 0.0506(13) Uani 1 1 d . . .
C117 C -0.3501(5) 0.0842(3) 0.9859(2) 0.0621(16) Uani 1 1 d . . .
H117 H -0.3702 0.0434 1.0005 0.075 Uiso 1 1 calc R . .
C118 C -0.4218(4) 0.1464(3) 1.06083(19) 0.0470(12) Uani 1 1 d . . .
C120 C -0.0015(7) -0.3363(4) 0.6463(5) 0.115(2) Uani 1 1 d D . .
C121 C 0.0293(6) -0.3698(4) 0.6048(4) 0.114(3) Uani 1 1 d . A .
H121 H 0.0545 -0.3463 0.5765 0.137 Uiso 1 1 calc R . .
C122 C -0.0377(7) -0.3715(4) 0.6847(4) 0.118(3) Uani 1 1 d . A .
H122 H -0.0621 -0.3491 0.7137 0.141 Uiso 1 1 calc R . .
C123 C -0.0400(7) -0.4404(3) 0.6827(3) 0.101(3) Uani 1 1 d . . .
H123 H -0.0637 -0.4640 0.7112 0.121 Uiso 1 1 calc R A .
C124 C 0.0239(5) -0.4391(3) 0.6039(3) 0.084(2) Uani 1 1 d . . .
H124 H 0.0456 -0.4619 0.5745 0.100 Uiso 1 1 calc R A .
C127 C 0.237(3) -0.057(2) 0.862(2) 0.49(2) Uiso 1 1 d . . .
C129 C 0.263(3) 0.1102(18) 0.7932(15) 0.388(15) Uiso 1 1 d . . .
N1 N -0.0104(4) -0.4747(2) 0.64269(18) 0.0581(12) Uani 1 1 d . . .
N2 N 0.0122(4) -0.0253(2) 0.6431(2) 0.0647(11) Uani 1 1 d U . .
N3 N 0.0101(16) -0.2684(4) 0.6339(8) 0.115(2) Uani 0.50 1 d PD A 1
N4 N -0.0012(16) -0.2303(4) 0.6641(7) 0.115(2) Uani 0.50 1 d PD A 1
N4A N -0.0063(12) -0.2404(6) 0.6261(5) 0.091(4) Uani 0.50 1 d P A 2
N3A N -0.0018(13) -0.2600(7) 0.6688(6) 0.096(5) Uani 0.50 1 d P A 2
N5 N 0.192(2) 0.0293(18) 0.8226(11) 0.391(12) Uiso 1 1 d D . .
O1 O -0.0392(3) 0.09319(18) 0.70629(13) 0.0567(10) Uani 1 1 d . A .
O2 O -0.0740(3) 0.20166(19) 0.69748(14) 0.0644(11) Uani 1 1 d . A .
O3 O -0.4280(3) 0.20044(19) 1.08354(14) 0.0623(11) Uani 1 1 d . . .
O4 O -0.4567(3) 0.09064(18) 1.07615(13) 0.0564(10) Uani 1 1 d . . .
O14 O -0.0433(3) 0.09076(18) 0.57612(13) 0.0575(10) Uani 1 1 d . A .
O7 O -0.4256(3) 0.2018(2) 0.19730(14) 0.0674(11) Uani 1 1 d . . .
O8 O -0.4608(3) 0.09276(18) 0.20590(13) 0.0538(9) Uani 1 1 d . . .
O9 O 0.1719(3) 0.07681(19) 0.6463(2) 0.0813(14) Uani 1 1 d . A .
O10 O 0.1060(3) 0.17362(17) 0.63937(15) 0.0551(9) Uani 1 1 d . A .
O11 O 0.8291(3) 0.42258(19) 0.6466(2) 0.0813(14) Uani 1 1 d . . .
O12 O 0.8938(3) 0.32693(17) 0.63894(15) 0.0555(9) Uani 1 1 d . . .
O13 O -0.0719(3) 0.20061(19) 0.58342(14) 0.0625(11) Uani 1 1 d . A .
O15 O 0.021(3) -0.035(2) 0.8109(16) 0.63(2) Uiso 1 1 d . . .
Zn1 Zn 0.02442(4) 0.07819(2) 0.640805(18) 0.03465(17) Uani 1 1 d . . .
Zn2 Zn 0.00009(4) 0.25002(2) 0.640622(17) 0.03149(16) Uani 1 1 d . . .
Zn3 Zn 0.97560(4) 0.42185(2) 0.640682(18) 0.03473(17) Uani 1 1 d . . .
C140 C 0.193(15) -0.044(3) 0.809(8) 1.22(15) Uiso 1 1 d D . .
C131 C 0.0832 0.0265 0.8138 0.54(3) Uiso 1 1 d . . .
C139 C 0.2074 0.1057 0.8263 1.01(10) Uiso 1 1 d . . .

loop_
_atom_site_aniso_label
_atom_site_aniso_U_11
_atom_site_aniso_U_22
_atom_site_aniso_U_33
_atom_site_aniso_U_23
_atom_site_aniso_U_13
_atom_site_aniso_U_12
C8 0.062(4) 0.046(3) 0.046(3) -0.004(2) -0.016(2) -0.008(2)
C9 0.103(5) 0.041(3) 0.060(3) -0.011(3) -0.032(3) 0.006(3)
C10 0.104(6) 0.051(4) 0.066(4) 0.000(3) -0.041(4) 0.010(3)
C11 0.099(5) 0.045(3) 0.056(3) -0.008(3) -0.033(3) -0.006(3)
C13 0.076(4) 0.055(3) 0.043(3) 0.001(2) -0.022(3) -0.002(3)
C20 0.062(4) 0.046(3) 0.045(3) 0.000(2) 0.013(2) -0.004(2)
C21 0.134(7) 0.045(3) 0.066(4) 0.011(3) 0.051(4) 0.019(3)
C22 0.133(7) 0.046(3) 0.065(4) 0.000(3) 0.048(4) 0.007(3)
C23 0.149(8) 0.060(4) 0.076(4) 0.020(3) 0.064(5) 0.016(4)
C24 0.158(8) 0.052(4) 0.087(5) 0.007(4) 0.062(5) 0.018(4)
C25 0.050(3) 0.048(3) 0.045(3) 0.005(2) 0.009(2) -0.005(2)
C26 0.064(4) 0.045(3) 0.043(3) 0.002(2) -0.013(2) -0.003(2)
C27 0.051(3) 0.049(3) 0.046(3) 0.004(2) -0.008(2) 0.007(2)
C35 0.075(3) 0.041(2) 0.100(3) -0.009(2) -0.001(2) 0.000(2)
C36 0.102(4) 0.038(2) 0.205(7) -0.018(3) -0.001(4) -0.002(2)
C37 0.102(4) 0.038(2) 0.205(7) -0.018(3) -0.001(4) -0.002(2)
C38 0.129(8) 0.048(4) 0.177(9) 0.036(5) -0.010(7) 0.012(4)
C39 0.141(8) 0.035(3) 0.104(6) 0.009(4) -0.019(5) 0.003(4)
C40 0.093(5) 0.046(3) 0.055(3) -0.001(2) -0.030(3) 0.001(3)
C130 0.051(3) 0.046(3) 0.038(3) -0.004(2) -0.008(2) -0.004(2)
C41 0.039(3) 0.048(3) 0.088(4) 0.005(3) 0.000(3) -0.001(2)
C42 0.041(3) 0.044(3) 0.060(3) 0.005(2) 0.002(2) -0.004(2)
C43 0.046(4) 0.056(4) 0.211(9) 0.027(5) -0.016(5) -0.006(3)
C44 0.035(4) 0.057(4) 0.206(9) 0.029(5) -0.017(5) -0.003(3)
C45 0.037(3) 0.049(3) 0.124(6) -0.005(3) -0.002(3) -0.005(3)
C46 0.043(4) 0.045(3) 0.176(8) 0.000(4) 0.001(4) -0.002(3)
C47 0.035(3) 0.047(4) 0.166(7) 0.002(4) -0.006(4) 0.008(3)
C50 0.170(9) 0.055(4) 0.085(5) 0.012(4) -0.073(5) -0.025(4)
C51 0.124(7) 0.046(4) 0.071(4) 0.012(3) -0.049(4) -0.016(3)
C52 0.151(8) 0.063(4) 0.070(4) 0.023(3) -0.048(4) -0.013(4)
C53 0.133(7) 0.043(3) 0.060(4) 0.003(3) -0.049(4) -0.014(3)
C60 0.036(4) 0.059(4) 0.184(8) -0.018(4) 0.018(4) -0.005(3)
C61 0.039(4) 0.042(3) 0.186(8) 0.008(4) -0.002(4) -0.002(3)
C62 0.047(4) 0.059(4) 0.180(8) -0.026(5) 0.011(4) -0.012(3)
C63 0.036(4) 0.051(4) 0.173(8) 0.000(4) -0.007(4) 0.007(3)
C64 0.034(3) 0.042(3) 0.089(4) -0.002(3) 0.000(3) 0.001(2)
C65 0.038(3) 0.041(3) 0.065(3) -0.003(2) -0.003(2) 0.001(2)
C67 0.038(3) 0.050(4) 0.122(5) -0.003(3) 0.002(3) -0.007(3)
C80 0.087(5) 0.050(3) 0.048(3) 0.001(3) -0.027(3) -0.001(3)
C111 0.088(5) 0.051(3) 0.049(3) 0.002(3) 0.027(3) 0.000(3)
C112 0.074(4) 0.048(3) 0.049(3) 0.003(2) 0.025(3) 0.002(3)
C113 0.103(5) 0.049(3) 0.061(4) -0.005(3) 0.034(3) -0.008(3)
C114 0.093(5) 0.046(3) 0.053(3) -0.009(2) 0.023(3) 0.007(3)
C115 0.093(5) 0.047(3) 0.061(4) -0.013(3) 0.027(3) -0.002(3)
C116 0.059(4) 0.048(3) 0.045(3) -0.007(2) 0.016(2) 0.000(2)
C117 0.087(5) 0.047(3) 0.052(3) 0.001(2) 0.030(3) -0.002(3)
C118 0.051(3) 0.048(3) 0.043(3) -0.006(2) 0.008(2) 0.009(2)
C120 0.102(4) 0.038(2) 0.205(7) -0.018(3) -0.001(4) -0.002(2)
C121 0.120(7) 0.047(4) 0.176(9) 0.042(5) -0.014(6) -0.025(4)
C122 0.119(8) 0.051(5) 0.183(9) -0.028(5) 0.013(6) -0.001(5)
C123 0.153(8) 0.030(3) 0.120(6) -0.013(4) 0.019(5) 0.001(4)
C124 0.088(5) 0.045(4) 0.118(6) 0.023(4) 0.002(4) -0.009(3)
N1 0.067(3) 0.027(2) 0.080(3) 0.004(2) 0.001(2) -0.003(2)
N2 0.069(3) 0.033(2) 0.093(3) -0.0067(19) 0.000(2) 0.0014(18)
N3 0.102(4) 0.038(2) 0.205(7) -0.018(3) -0.001(4) -0.002(2)
N4 0.102(4) 0.038(2) 0.205(7) -0.018(3) -0.001(4) -0.002(2)
N4A 0.134(13) 0.074(9) 0.064(8) -0.016(7) -0.005(7) -0.019(9)
N3A 0.137(13) 0.081(9) 0.069(8) -0.025(8) 0.006(8) 0.030(11)
O1 0.077(3) 0.046(2) 0.047(2) 0.0016(16) 0.0176(18) -0.0016(19)
O2 0.077(3) 0.054(2) 0.063(2) 0.0223(19) 0.033(2) 0.0142(19)
O3 0.070(3) 0.056(2) 0.061(2) -0.0228(19) 0.0266(19) -0.0108(19)
O4 0.077(3) 0.043(2) 0.049(2) -0.0004(16) 0.0193(18) 0.0028(18)
O14 0.080(3) 0.046(2) 0.046(2) -0.0029(16) -0.0238(18) -0.0034(18)
O7 0.077(3) 0.063(3) 0.062(2) 0.021(2) -0.035(2) -0.011(2)
O8 0.072(3) 0.045(2) 0.0447(19) 0.0011(16) -0.0167(17) -0.0014(18)
O9 0.043(3) 0.048(3) 0.153(4) 0.011(2) -0.001(3) -0.0042(18)
O10 0.038(2) 0.044(2) 0.083(3) -0.0004(18) -0.0017(18) 0.0022(16)
O11 0.038(2) 0.045(2) 0.161(5) -0.012(2) 0.001(3) -0.0029(17)
O12 0.033(2) 0.045(2) 0.088(3) -0.0016(18) -0.0005(18) 0.0029(15)
O13 0.073(3) 0.055(2) 0.059(2) -0.0181(19) -0.0286(19) 0.0098(19)
Zn1 0.0385(3) 0.0280(3) 0.0374(3) -0.0010(2) 0.0002(2) -0.0026(2)
Zn2 0.0366(3) 0.0268(3) 0.0311(3) -0.00010(18) -0.00040(19) -0.00314(19)
Zn3 0.0385(3) 0.0277(3) 0.0380(3) 0.0011(2) -0.0010(2) -0.0022(2)

loop_
_atom_type_symbol
_atom_type_description
_atom_type_scat_dispersion_real
_atom_type_scat_dispersion_imag
_atom_type_scat_source
C C 0.0033 0.0016 'International Tables Vol C Tables 4.2.6.8 and 6.1.1.4'
H H 0.0000 0.0000 'International Tables Vol C Tables 4.2.6.8 and 6.1.1.4'
N N 0.0061 0.0033 'International Tables Vol C Tables 4.2.6.8 and 6.1.1.4'
O O 0.0106 0.0060 'International Tables Vol C Tables 4.2.6.8 and 6.1.1.4'
Zn Zn 0.2839 1.4301 'International Tables Vol C Tables 4.2.6.8 and 6.1.1.4'

loop_
_geom_angle_atom_site_label_1
_geom_angle_atom_site_label_2
_geom_angle_atom_site_label_3
_geom_angle
_geom_angle_site_symmetry_1
_geom_angle_site_symmetry_3
C9 C8 C40 118.9(5) . .
C9 C8 C130 120.0(5) . .
C40 C8 C130 121.0(5) . .
C10 C9 C8 120.2(5) . .
C9 C10 C13 122.3(5) . .
C40 C11 C13 121.7(5) . .
C10 C13 C11 116.9(5) . .
C10 C13 C80 121.6(5) . .
C11 C13 C80 121.5(5) . .
C23 C20 C22 117.4(5) . .
C23 C20 C25 121.1(5) . .
C22 C20 C25 121.5(5) . .
C111 C21 C22 122.1(5) . .
C21 C22 C20 120.3(5) . .
C20 C23 C24 121.5(6) . .
C111 C24 C23 121.6(6) . .
O2 C25 O1 126.3(4) . .
O2 C25 C20 117.4(5) . .
O1 C25 C20 116.3(4) . .
C52 C26 C53 116.3(5) . .
C52 C26 C27 121.0(5) . .
C53 C26 C27 122.5(5) . .
O7 C27 O8 125.9(5) . .
O7 C27 C26 117.7(5) . .
O8 C27 C26 116.4(4) . .
N2 C35 C36 121.8(7) . .
C37 C36 C35 119.0(9) . .
C38 C37 C36 118.1(7) . .
C38 C37 N4 104.7(11) . .
C36 C37 N4 136.7(12) . .
C38 C37 N4A 140.0(10) . .
C36 C37 N4A 101.2(9) . .
N4 C37 N4A 38.4(10) . .
C37 C38 C39 121.1(9) . .
N2 C39 C38 122.3(8) . .
C11 C40 C8 119.9(5) . .
O13 C130 O14 126.4(4) . .
O13 C130 C8 117.2(5) . .
O14 C130 C8 116.4(4) . .
C47 C41 C43 116.6(6) . .
C47 C41 C42 122.2(5) . .
C43 C41 C42 121.1(5) . .
O10 C42 O9 118.1(5) . .
O10 C42 C41 120.6(5) . .
O9 C42 C41 121.2(5) . .
O10 C42 Zn1 62.2(3) . .
O9 C42 Zn1 55.9(3) . .
C41 C42 Zn1 176.7(4) . .
C44 C43 C41 121.4(6) . .
C43 C44 C45 121.6(6) . .
C44 C45 C46 116.8(6) . .
C44 C45 C67 121.5(6) . .
C46 C45 C67 121.6(6) . .
C47 C46 C45 120.7(6) . .
C41 C47 C46 122.7(6) . .
C80 C50 C52 121.2(6) . .
C80 C51 C53 122.7(5) . .
C26 C52 C50 122.1(6) . .
C51 C53 C26 121.2(5) . .
C62 C60 C67 120.5(6) . .
C67 C61 C63 121.7(6) . .
C60 C62 C64 122.5(6) . .
C64 C63 C61 121.7(6) . .
C63 C64 C62 117.2(6) . .
C63 C64 C65 121.7(5) . .
C62 C64 C65 121.1(5) . .
O12 C65 O11 116.6(5) . .
O12 C65 C64 121.4(5) . .
O11 C65 C64 122.1(5) . .
O12 C65 Zn3 61.6(3) . .
O11 C65 Zn3 55.0(3) . .
C64 C65 Zn3 176.5(4) . .
C61 C67 C60 116.4(6) . .
C61 C67 C45 122.0(6) . .
C60 C67 C45 121.5(6) . .
C51 C80 C50 116.0(5) . .
C51 C80 C13 122.9(5) . .
C50 C80 C13 120.9(5) . .
C24 C111 C21 116.8(5) . .
C24 C111 C112 120.9(5) . .
C21 C111 C112 122.2(5) . .
C113 C112 C114 118.3(5) . .
C113 C112 C111 120.9(5) . .
C114 C112 C111 120.8(5) . .
C115 C113 C112 120.7(5) . .
C117 C114 C112 121.0(5) . .
C116 C115 C113 120.8(5) . .
C115 C116 C117 119.0(4) . .
C115 C116 C118 119.2(5) . .
C117 C116 C118 121.8(5) . .
C114 C117 C116 120.2(5) . .
O3 C118 O4 125.7(4) . .
O3 C118 C116 118.4(5) . .
O4 C118 C116 115.9(4) . .
C122 C120 C121 118.0(7) . .
C122 C120 N3 136.9(12) . .
C121 C120 N3 105.0(11) . .
C122 C120 N3A 102.8(10) . .
C121 C120 N3A 138.9(11) . .
N3 C120 N3A 35.0(10) . .
C120 C121 C124 119.5(8) . .
C120 C122 C123 120.6(9) . .
N1 C123 C122 122.9(8) . .
N1 C124 C121 122.9(8) . .
C123 N1 C124 116.1(6) . .
C123 N1 Zn3 120.6(4) . 1_445
C124 N1 Zn3 123.3(5) . 1_445
C39 N2 C35 117.6(6) . .
C39 N2 Zn1 121.0(5) . .
C35 N2 Zn1 121.3(4) . .
N4 N3 C120 119.0(13) . .
N3 N4 C37 113.9(11) . .
N3A N4A C37 90.5(11) . .
N4A N3A C120 88.4(11) . .
C140 N5 C131 87(9) . .
C140 N5 C139 166(9) . .
C131 N5 C139 100.8(19) . .
C25 O1 Zn1 125.7(3) . .
C25 O2 Zn2 140.8(3) . .
C118 O3 Zn2 143.5(4) . 4_566
C118 O4 Zn3 124.6(3) . 4_466
C130 O14 Zn1 124.5(3) . .
C27 O7 Zn2 140.6(4) . 4_565
C27 O8 Zn3 126.0(3) . 4_465
C42 O9 Zn1 94.1(3) . .
C42 O10 Zn2 165.7(4) . .
C42 O10 Zn1 88.0(3) . .
Zn2 O10 Zn1 104.36(15) . .
C65 O11 Zn3 95.2(3) . .
C65 O12 Zn2 164.5(4) . 1_655
C65 O12 Zn3 88.9(3) . .
Zn2 O12 Zn3 104.25(15) 1_655 .
C130 O13 Zn2 142.8(3) . .
O1 Zn1 O14 120.53(18) . .
O1 Zn1 N2 95.12(18) . .
O14 Zn1 N2 96.42(18) . .
O1 Zn1 O9 113.7(2) . .
O14 Zn1 O9 123.3(2) . .
N2 Zn1 O9 93.91(18) . .
O1 Zn1 O10 97.01(15) . .
O14 Zn1 O10 97.42(15) . .
N2 Zn1 O10 153.62(17) . .
O9 Zn1 O10 59.75(14) . .
O1 Zn1 C42 107.07(17) . .
O14 Zn1 C42 113.42(17) . .
N2 Zn1 C42 123.92(19) . .
O9 Zn1 C42 30.01(15) . .
O10 Zn1 C42 29.75(14) . .
O7 Zn2 O3 92.40(18) 4_666 4_665
O7 Zn2 O2 87.86(18) 4_666 .
O3 Zn2 O2 178.88(15) 4_665 .
O7 Zn2 O13 178.81(16) 4_666 .
O3 Zn2 O13 87.23(17) 4_665 .
O2 Zn2 O13 92.54(18) . .
O7 Zn2 O10 89.26(15) 4_666 .
O3 Zn2 O10 89.22(15) 4_665 .
O2 Zn2 O10 91.87(15) . .
O13 Zn2 O10 89.61(15) . .
O7 Zn2 O12 92.14(15) 4_666 1_455
O3 Zn2 O12 89.24(15) 4_665 1_455
O2 Zn2 O12 89.67(15) . 1_455
O13 Zn2 O12 88.98(15) . 1_455
O10 Zn2 O12 177.96(14) . 1_455
O8 Zn3 O4 120.45(17) 4_766 4_765
O8 Zn3 N1 94.79(17) 4_766 1_665
O4 Zn3 N1 95.87(17) 4_765 1_665
O8 Zn3 O11 113.4(2) 4_766 .
O4 Zn3 O11 123.7(2) 4_765 .
N1 Zn3 O11 94.93(18) 1_665 .
O8 Zn3 O12 97.49(15) 4_766 .
O4 Zn3 O12 97.40(15) 4_765 .
N1 Zn3 O12 154.09(17) 1_665 .
O11 Zn3 O12 59.23(14) . .
O8 Zn3 C65 107.14(17) 4_766 .
O4 Zn3 C65 113.53(17) 4_765 .
N1 Zn3 C65 124.68(19) 1_665 .
O11 Zn3 C65 29.76(15) . .
O12 Zn3 C65 29.48(14) . .
N5 C140 C127 87(8) . .
O15 C131 N5 128(2) . .
C129 C139 N5 97.4(18) . .

loop_
_geom_bond_atom_site_label_1
_geom_bond_atom_site_label_2
_geom_bond_distance
_geom_bond_site_symmetry_2
C8 C9 1.376(7) .
C8 C40 1.400(7) .
C8 C130 1.508(7) .
C9 C10 1.367(7) .
C10 C13 1.387(8) .
C11 C40 1.371(7) .
C11 C13 1.390(8) .
C13 C80 1.490(7) .
C20 C23 1.342(8) .
C20 C22 1.389(7) .
C20 C25 1.498(7) .
C21 C111 1.360(8) .
C21 C22 1.374(8) .
C23 C24 1.386(8) .
C24 C111 1.359(9) .
C25 O2 1.233(6) .
C25 O1 1.264(6) .
C26 C52 1.363(8) .
C26 C53 1.372(7) .
C26 C27 1.488(7) .
C27 O7 1.247(6) .
C27 O8 1.268(6) .
C35 N2 1.353(8) .
C35 C36 1.387(9) .
C36 C37 1.376(13) .
C37 C38 1.324(13) .
C37 N4 1.404(5) .
C37 N4A 1.610(15) .
C38 C39 1.388(10) .
C39 N2 1.303(8) .
C130 O13 1.234(6) .
C130 O14 1.269(6) .
C41 C47 1.350(8) .
C41 C43 1.397(9) .
C41 C42 1.474(7) .
C42 O10 1.246(6) .
C42 O9 1.259(6) .
C42 Zn1 2.511(5) .
C43 C44 1.353(9) .
C44 C45 1.383(8) .
C45 C46 1.383(8) .
C45 C67 1.492(8) .
C46 C47 1.370(8) .
C50 C80 1.372(9) .
C50 C52 1.378(8) .
C51 C80 1.360(8) .
C51 C53 1.365(8) .
C60 C62 1.351(9) .
C60 C67 1.403(8) .
C61 C67 1.376(8) .
C61 C63 1.381(8) .
C62 C64 1.390(8) .
C63 C64 1.340(8) .
C64 C65 1.474(7) .
C65 O12 1.240(6) .
C65 O11 1.255(6) .
C65 Zn3 2.519(5) .
C111 C112 1.502(7) .
C112 C113 1.386(8) .
C112 C114 1.394(7) .
C113 C115 1.384(7) .
C114 C117 1.384(7) .
C115 C116 1.384(8) .
C116 C117 1.387(7) .
C116 C118 1.496(6) .
C118 O3 1.231(6) .
C118 O4 1.279(6) .
C120 C122 1.322(13) .
C120 C121 1.340(13) .
C120 N3 1.400(5) .
C120 N3A 1.630(15) .
C121 C124 1.383(10) .
C122 C123 1.374(10) .
C123 N1 1.312(8) .
C124 N1 1.325(8) .
C127 C140 1.54(19) .
C129 C139 1.17(4) .
N1 Zn3 2.072(4) 1_445
N2 Zn1 2.071(5) .
N3 N4 1.103(10) .
N4A N3A 1.178(19) .
N5 C140 1.505(10) .
N5 C131 1.55(3) .
N5 C139 1.54(4) .
O1 Zn1 1.947(3) .
O2 Zn2 2.051(3) .
O3 Zn2 2.050(3) 4_566
O4 Zn3 1.946(3) 4_466
O14 Zn1 1.950(3) .
O7 Zn2 2.047(3) 4_565
O8 Zn3 1.940(3) 4_465
O9 Zn1 2.085(4) .
O10 Zn2 2.133(4) .
O10 Zn1 2.223(4) .
O11 Zn3 2.072(4) .
O12 Zn2 2.144(3) 1_655
O12 Zn3 2.216(3) .
O13 Zn2 2.052(3) .
O15 C131 1.52(4) .
Zn2 O7 2.047(3) 4_666
Zn2 O3 2.050(3) 4_665
Zn2 O12 2.144(3) 1_455
Zn3 O8 1.940(3) 4_766
Zn3 O4 1.946(3) 4_765
Zn3 N1 2.072(4) 1_665
